data_7006102
loop_
_publ_author_name
'Lazar, Hanane Z.'
'Forestier, Thibaut'
'Barrett, Simon A.'
'Kilner, Colin A.'
'L\'etard, Jean-Fran\,cois'
'Halcrow, Malcolm A.'

_publ_section_title
;
 Thermal and light-induced spin-crossover in salts of the heptadentate
 complex [tris(4-{pyrazol-3-yl}-3-aza-3-butenyl)amine]iron(ii).
;
_journal_issue 38
_journal_name_full 'Dalton transactions (Cambridge, England : 2003)'
_journal_page_first 4276
_journal_page_last 4285
_journal_paper_doi 10.1039/b708971f
_journal_year 2007
_chemical_formula_moiety 'C18 H24 Fe N10, 2[B F4], H2 O'
_chemical_formula_sum 'C18 H26 B2 F8 Fe N10 O'
_chemical_formula_weight 627.96
_chemical_name_common
;
(Tris-(4-(pyrazol-3-yl)-3-aza-3-butenyl)amine)iron(ii)
ditetrafluoroborate monohydrate
;
_chemical_name_systematic
;
[Tris-(4-{pyrazol-3-yl}-3-aza-3-butenyl)amine]iron(II)
ditetrafluoroborate monohydrate
;
_space_group_IT_number 14
_symmetry_cell_setting monoclinic
_symmetry_space_group_name_Hall '-P 2yn'
_symmetry_space_group_name_H-M 'P 1 21/n 1'
_atom_sites_solution_hydrogens geom
_atom_sites_solution_primary direct
_atom_sites_solution_secondary difmap
_audit_creation_method SHELXL-97
_cell_angle_alpha 90.00
_cell_angle_beta 101.5842(5)
_cell_angle_gamma 90.00
_cell_formula_units_Z 4
_cell_length_a 9.3582(1)
_cell_length_b 22.4857(3)
_cell_length_c 12.6267(2)
_cell_measurement_reflns_used 46070
_cell_measurement_temperature 150(2)
_cell_measurement_theta_max 27.48
_cell_measurement_theta_min 1.81
_cell_volume 2602.86(6)
_computing_cell_refinement 'DENZO-SMN (Otwinowski & Minor, 1997)'
_computing_data_collection 'COLLECT (Nonius, 1999)'
_computing_data_reduction 'DENZO-SMN (Otwinowski & Minor, 1997)'
_computing_molecular_graphics 'X-SEED (Barbour, 2003)'
_computing_publication_material 'local program'
_computing_structure_refinement 'SHELXL-97 (Sheldrick, 1997)'
_computing_structure_solution 'SHELXS-97 (Sheldrick, 1990)'
_diffrn_ambient_temperature 150(2)
_diffrn_detector_area_resol_mean 9.091
_diffrn_measured_fraction_theta_full 1.000
_diffrn_measured_fraction_theta_max 1.000
_diffrn_measurement_device_type 'Nonius KappaCCD area detector diffractometer'
_diffrn_measurement_method '\w and \f scans'
_diffrn_radiation_monochromator graphite
_diffrn_radiation_source 'fine-focus sealed tube'
_diffrn_radiation_type MoK\a
_diffrn_radiation_wavelength 0.71073
_diffrn_reflns_av_R_equivalents 0.0942
_diffrn_reflns_av_sigmaI/netI 0.0489
_diffrn_reflns_limit_h_max 12
_diffrn_reflns_limit_h_min -11
_diffrn_reflns_limit_k_max 29
_diffrn_reflns_limit_k_min -29
_diffrn_reflns_limit_l_max 16
_diffrn_reflns_limit_l_min -16
_diffrn_reflns_number 46070
_diffrn_reflns_theta_full 27.48
_diffrn_reflns_theta_max 27.48
_diffrn_reflns_theta_min 1.81
_exptl_absorpt_coefficient_mu 0.671
_exptl_absorpt_correction_T_max 0.934
_exptl_absorpt_correction_T_min 0.565
_exptl_absorpt_correction_type multi-scan
_exptl_absorpt_process_details
;
Using multiple and symmetry-related data measurements via the program SORTAV
See R.H. Blessing, Acta Cryst (1995), A51, 33-38
;
_exptl_crystal_colour Orange-yellow
_exptl_crystal_density_diffrn 1.602
_exptl_crystal_density_method 'not measured'
_exptl_crystal_description 'Rectangular prism'
_exptl_crystal_F_000 1280
_exptl_crystal_size_max 0.34
_exptl_crystal_size_mid 0.15
_exptl_crystal_size_min 0.11
_refine_diff_density_max 0.883
_refine_diff_density_min -0.725
_refine_diff_density_rms 0.128
_refine_ls_extinction_method none
_refine_ls_goodness_of_fit_ref 1.044
_refine_ls_hydrogen_treatment mixed
_refine_ls_matrix_type full
_refine_ls_number_parameters 433
_refine_ls_number_reflns 5973
_refine_ls_number_restraints 44
_refine_ls_restrained_S_all 1.044
_refine_ls_R_factor_all 0.0765
_refine_ls_R_factor_gt 0.0444
_refine_ls_shift/su_max 0.001
_refine_ls_shift/su_mean 0.000
_refine_ls_structure_factor_coef Fsqd
_refine_ls_weighting_details 'calc w=1/[\s^2^(Fo^2^)+(0.0736P)^2^+0.3241P] where P=(Fo^2^+2Fc^2^)/3'
_refine_ls_weighting_scheme calc
_refine_ls_wR_factor_gt 0.1103
_refine_ls_wR_factor_ref 0.1286
_reflns_number_gt 4149
_reflns_number_total 5973
_reflns_threshold_expression >2sigma(I)
_cod_data_source_file b708971f.txt
_cod_data_source_block mh171
_cod_depositor_comments
;
The following automatic conversions were performed:
'_symmetry_cell_setting' value 'Monoclinic' changed to 'monoclinic'
according to '/home/saulius/struct/CIF-dictionaries/cif_core.dic'
dictionary named 'cif_core.dic' version 2.4.1 from 2010-06-29.

Automatic conversion script
Id: cif_fix_enum 1527 2010-12-29 10:47:43Z saulius 
;
_cod_original_sg_symbol_H-M 'P 21/n'
_cod_database_code 7006102

loop_
_symmetry_equiv_pos_as_xyz
'x, y, z'
'-x+1/2, y+1/2, -z+1/2'
'-x, -y, -z'
'x-1/2, -y-1/2, z-1/2'

loop_
_atom_site_label
_atom_site_type_symbol
_atom_site_fract_x
_atom_site_fract_y
_atom_site_fract_z
_atom_site_U_iso_or_equiv
_atom_site_adp_type
_atom_site_occupancy
_atom_site_symmetry_multiplicity
_atom_site_calc_flag
_atom_site_refinement_flags
_atom_site_disorder_assembly
_atom_site_disorder_group
Fe1 Fe 0.50627(3) 0.366450(14) 0.24897(2) 0.02588(12) Uani 1 1 d . . .
N2 N 0.4303(2) 0.26717(9) 0.12579(15) 0.0306(4) Uani 1 1 d . . .
C3 C 0.4077(3) 0.21916(11) 0.19978(19) 0.0342(6) Uani 1 1 d . . .
H3A H 0.4338 0.1805 0.1713 0.041 Uiso 1 1 calc R . .
H3B H 0.3035 0.2176 0.2049 0.041 Uiso 1 1 calc R . .
C4 C 0.5012(3) 0.22976(10) 0.3113(2) 0.0339(5) Uani 1 1 d . . .
H4A H 0.4761 0.2007 0.3636 0.041 Uiso 1 1 calc R . .
H4B H 0.6057 0.2251 0.3090 0.041 Uiso 1 1 calc R . .
N5 N 0.4728(2) 0.29036(8) 0.34432(15) 0.0286(4) Uani 1 1 d . . .
C6 C 0.4150(2) 0.29852(10) 0.42648(18) 0.0294(5) Uani 1 1 d . . .
H6 H 0.3944 0.2659 0.4689 0.035 Uiso 1 1 calc R . .
C7 C 0.3816(2) 0.35932(10) 0.45326(18) 0.0276(5) Uani 1 1 d . . .
N8 N 0.40805(19) 0.40167(8) 0.38528(15) 0.0280(4) Uani 1 1 d . . .
N9 N 0.36756(19) 0.45252(9) 0.42608(16) 0.0306(4) Uani 1 1 d . . .
H9 H 0.3739 0.4877 0.3969 0.037 Uiso 1 1 calc RD . .
C10 C 0.3161(2) 0.44354(11) 0.51694(19) 0.0329(5) Uani 1 1 d . . .
H10 H 0.2810 0.4732 0.5589 0.039 Uiso 1 1 calc R . .
C11 C 0.3238(2) 0.38345(11) 0.53761(19) 0.0308(5) Uani 1 1 d . . .
H11 H 0.2961 0.3629 0.5961 0.037 Uiso 1 1 calc R . .
C12 C 0.5553(3) 0.25562(11) 0.0733(2) 0.0344(5) Uani 1 1 d . . .
H12A H 0.5212 0.2345 0.0041 0.041 Uiso 1 1 calc R . .
H12B H 0.6273 0.2300 0.1205 0.041 Uiso 1 1 calc R . .
C13 C 0.6269(3) 0.31395(11) 0.05242(19) 0.0341(6) Uani 1 1 d . . .
H13A H 0.7142 0.3063 0.0214 0.041 Uiso 1 1 calc R . .
H13B H 0.5579 0.3386 0.0008 0.041 Uiso 1 1 calc R . .
N14 N 0.66808(19) 0.34451(9) 0.15591(16) 0.0296(4) Uani 1 1 d . . .
C15 C 0.8009(2) 0.35699(10) 0.1956(2) 0.0327(5) Uani 1 1 d . . .
H15 H 0.8748 0.3513 0.1549 0.039 Uiso 1 1 calc R . .
C16 C 0.8359(2) 0.38025(10) 0.3052(2) 0.0315(5) Uani 1 1 d . . .
N17 N 0.7241(2) 0.38562(9) 0.35659(15) 0.0295(4) Uani 1 1 d . . .
N18 N 0.7860(2) 0.40416(9) 0.45681(16) 0.0313(4) Uani 1 1 d . . .
H18 H 0.7371 0.4113 0.5081 0.038 Uiso 1 1 calc R . .
C19 C 0.9314(3) 0.41039(11) 0.4692(2) 0.0369(6) Uani 1 1 d . . .
H19 H 0.9965 0.4230 0.5330 0.044 Uiso 1 1 calc R . .
C20 C 0.9682(3) 0.39528(12) 0.3732(2) 0.0390(6) Uani 1 1 d . . .
H20 H 1.0627 0.3950 0.3564 0.047 Uiso 1 1 calc R . .
C21 C 0.2961(3) 0.28289(11) 0.0488(2) 0.0350(6) Uani 1 1 d . . .
H21A H 0.2374 0.2466 0.0274 0.042 Uiso 1 1 calc R . .
H21B H 0.3212 0.3005 -0.0170 0.042 Uiso 1 1 calc R . .
C22 C 0.2074(2) 0.32732(11) 0.1001(2) 0.0346(6) Uani 1 1 d . . .
H22A H 0.1202 0.3401 0.0468 0.042 Uiso 1 1 calc R . .
H22B H 0.1747 0.3090 0.1625 0.042 Uiso 1 1 calc R . .
N23 N 0.3021(2) 0.37829(9) 0.13567(16) 0.0299(4) Uani 1 1 d . . .
C24 C 0.2695(2) 0.42946(11) 0.09542(19) 0.0326(5) Uani 1 1 d . . .
H24 H 0.1783 0.4369 0.0486 0.039 Uiso 1 1 calc R . .
C25 C 0.3779(2) 0.47638(11) 0.12410(19) 0.0310(5) Uani 1 1 d . . .
N26 N 0.5038(2) 0.46026(8) 0.18905(15) 0.0303(4) Uani 1 1 d . . .
N27 N 0.5872(2) 0.50925(9) 0.19713(16) 0.0328(5) Uani 1 1 d . . .
H27 H 0.6765 0.5113 0.2357 0.039 Uiso 1 1 calc R . .
C28 C 0.5187(3) 0.55475(12) 0.1396(2) 0.0402(6) Uani 1 1 d . . .
H28 H 0.5576 0.5933 0.1335 0.048 Uiso 1 1 calc R . .
C29 C 0.3822(3) 0.53543(11) 0.0914(2) 0.0403(6) Uani 1 1 d . . .
H29 H 0.3074 0.5574 0.0459 0.048 Uiso 1 1 calc R . .
B30A B 0.9611(10) 0.5328(4) 0.2026(7) 0.045(3) Uani 0.69 1 d PD A 1
F31A F 0.8776(7) 0.5451(3) 0.2814(5) 0.0580(13) Uani 0.69 1 d PD A 1
F32A F 1.0966(2) 0.51124(16) 0.2524(3) 0.0578(8) Uani 0.69 1 d PD A 1
F33A F 0.8901(10) 0.4921(4) 0.1316(7) 0.071(3) Uani 0.69 1 d PD A 1
F34A F 0.9784(4) 0.58464(12) 0.1497(3) 0.0747(9) Uani 0.69 1 d PD A 1
B30B B 0.940(2) 0.5359(8) 0.2018(15) 0.048(8) Uiso 0.31 1 d PD B 2
F31B F 0.8762(16) 0.5299(6) 0.2910(12) 0.045(3) Uiso 0.31 1 d PD B 2
F32B F 1.0883(13) 0.5370(6) 0.2340(12) 0.139(6) Uiso 0.31 1 d PD B 2
F33B F 0.8930(16) 0.4904(5) 0.1306(12) 0.037(4) Uiso 0.31 1 d PD B 2
F34B F 0.9027(11) 0.5904(5) 0.1512(10) 0.116(4) Uiso 0.31 1 d PD B 2
B35A B 0.5020(16) 0.7179(6) 0.2376(14) 0.034(6) Uani 0.50 1 d PD C 1
F36A F 0.4116(17) 0.6681(5) 0.2349(15) 0.052(3) Uani 0.50 1 d PD C 1
F37A F 0.6279(19) 0.7027(9) 0.2037(18) 0.057(4) Uani 0.50 1 d PD C 1
F38A F 0.537(2) 0.7372(7) 0.3452(11) 0.058(4) Uani 0.50 1 d PD C 1
F39A F 0.426(2) 0.7619(7) 0.1742(14) 0.044(3) Uani 0.50 1 d PD C 1
B35B B 0.4976(16) 0.7174(7) 0.2458(13) 0.035(6) Uani 0.50 1 d PD D 2
F36B F 0.4173(15) 0.6675(6) 0.2621(15) 0.063(4) Uani 0.50 1 d PD D 2
F37B F 0.6054(19) 0.7000(7) 0.1907(18) 0.044(2) Uani 0.50 1 d PD D 2
F38B F 0.563(2) 0.7423(8) 0.3435(12) 0.054(3) Uani 0.50 1 d PD D 2
F39B F 0.405(2) 0.7585(7) 0.1848(15) 0.042(3) Uani 0.50 1 d PD D 2
O40 O 0.32962(18) 0.57226(8) 0.35711(14) 0.0368(4) Uani 1 1 d D . .
H40A H 0.254(2) 0.5691(8) 0.3069(18) 0.044 Uiso 1 1 d D . .
H40B H 0.379(2) 0.5982(10) 0.335(2) 0.044 Uiso 1 1 d D . .

loop_
_atom_site_aniso_label
_atom_site_aniso_U_11
_atom_site_aniso_U_22
_atom_site_aniso_U_33
_atom_site_aniso_U_23
_atom_site_aniso_U_13
_atom_site_aniso_U_12
Fe1 0.02625(19) 0.0273(2) 0.02365(19) 0.00103(13) 0.00406(13) 0.00015(12)
N2 0.0335(10) 0.0320(11) 0.0251(10) -0.0008(9) 0.0034(8) -0.0044(8)
C3 0.0451(14) 0.0268(13) 0.0307(13) -0.0032(10) 0.0075(11) -0.0040(10)
C4 0.0427(13) 0.0259(13) 0.0327(14) 0.0003(11) 0.0067(10) 0.0038(10)
N5 0.0320(10) 0.0273(10) 0.0251(10) 0.0000(8) 0.0020(8) 0.0007(8)
C6 0.0332(12) 0.0305(13) 0.0236(12) 0.0040(10) 0.0036(9) -0.0022(9)
C7 0.0263(11) 0.0334(13) 0.0222(12) 0.0011(10) 0.0031(9) -0.0009(9)
N8 0.0280(9) 0.0274(10) 0.0284(11) -0.0003(8) 0.0055(8) 0.0006(8)
N9 0.0326(10) 0.0263(11) 0.0332(11) -0.0002(9) 0.0075(8) 0.0012(8)
C10 0.0312(12) 0.0384(14) 0.0296(13) -0.0055(11) 0.0073(10) 0.0009(10)
C11 0.0314(12) 0.0354(14) 0.0261(12) 0.0001(10) 0.0068(9) -0.0008(10)
C12 0.0418(13) 0.0345(14) 0.0272(13) -0.0059(10) 0.0079(10) -0.0020(10)
C13 0.0367(13) 0.0408(14) 0.0250(13) -0.0053(11) 0.0067(10) -0.0016(10)
N14 0.0300(10) 0.0301(11) 0.0289(11) -0.0014(9) 0.0066(8) -0.0009(8)
C15 0.0313(12) 0.0337(13) 0.0343(14) -0.0034(11) 0.0092(10) -0.0007(9)
C16 0.0289(12) 0.0312(13) 0.0333(13) -0.0003(10) 0.0038(10) 0.0001(9)
N17 0.0300(10) 0.0315(11) 0.0263(10) -0.0035(9) 0.0042(8) 0.0008(8)
N18 0.0330(10) 0.0331(11) 0.0265(11) -0.0031(9) 0.0027(8) 0.0007(8)
C19 0.0317(12) 0.0392(15) 0.0362(15) -0.0048(12) -0.0021(10) -0.0020(10)
C20 0.0287(12) 0.0462(16) 0.0405(15) -0.0042(12) 0.0030(10) -0.0013(11)
C21 0.0372(13) 0.0360(14) 0.0288(13) -0.0027(11) -0.0004(10) -0.0088(10)
C22 0.0314(12) 0.0359(14) 0.0340(14) 0.0041(11) 0.0006(10) -0.0069(10)
N23 0.0278(10) 0.0342(12) 0.0270(10) 0.0004(9) 0.0034(8) -0.0022(8)
C24 0.0327(12) 0.0350(14) 0.0282(13) 0.0035(11) 0.0016(10) 0.0017(10)
C25 0.0353(12) 0.0317(13) 0.0262(12) 0.0021(10) 0.0067(10) 0.0026(10)
N26 0.0312(10) 0.0310(11) 0.0284(11) 0.0007(9) 0.0053(8) -0.0037(8)
N27 0.0349(10) 0.0301(11) 0.0330(11) -0.0010(9) 0.0056(9) -0.0043(8)
C28 0.0535(15) 0.0285(13) 0.0392(15) 0.0018(11) 0.0111(12) -0.0019(11)
C29 0.0436(14) 0.0329(14) 0.0428(16) 0.0073(12) 0.0045(12) 0.0057(11)
B30A 0.024(3) 0.056(5) 0.050(5) -0.004(2) -0.001(2) -0.015(2)
F31A 0.0484(19) 0.075(4) 0.050(2) -0.018(3) 0.0072(14) -0.012(3)
F32A 0.0228(11) 0.072(2) 0.071(2) -0.0011(17) -0.0092(10) -0.0013(11)
F33A 0.068(4) 0.082(4) 0.059(3) -0.0201(17) 0.0019(14) -0.0156(16)
F34A 0.100(3) 0.0399(16) 0.090(2) 0.0112(15) 0.031(2) -0.0153(16)
B35A 0.046(10) 0.028(10) 0.029(8) -0.006(6) 0.011(7) -0.022(7)
F36A 0.074(5) 0.026(3) 0.065(6) 0.003(3) 0.037(4) -0.007(3)
F37A 0.035(5) 0.085(6) 0.056(7) -0.017(4) 0.018(5) -0.007(3)
F38A 0.088(8) 0.055(6) 0.025(4) 0.001(3) -0.004(4) 0.029(6)
F39A 0.062(7) 0.043(4) 0.029(4) 0.005(3) 0.013(4) 0.000(3)
B35B 0.041(9) 0.039(11) 0.028(8) 0.006(6) 0.016(6) 0.019(6)
F36B 0.044(4) 0.055(5) 0.092(10) 0.020(4) 0.021(4) -0.008(3)
F37B 0.035(5) 0.057(5) 0.043(4) 0.002(4) 0.013(4) 0.005(4)
F38B 0.072(5) 0.051(4) 0.037(4) -0.011(3) 0.005(3) 0.001(3)
F39B 0.045(3) 0.051(4) 0.032(4) 0.016(3) 0.014(3) 0.011(4)
O40 0.0373(9) 0.0372(10) 0.0360(10) 0.0009(8) 0.0076(8) -0.0059(7)

loop_
_atom_type_symbol
_atom_type_description
_atom_type_scat_dispersion_real
_atom_type_scat_dispersion_imag
_atom_type_scat_source
C C 0.0033 0.0016 'International Tables Vol C Tables 4.2.6.8 and 6.1.1.4'
H H 0.0000 0.0000 'International Tables Vol C Tables 4.2.6.8 and 6.1.1.4'
B B 0.0013 0.0007 'International Tables Vol C Tables 4.2.6.8 and 6.1.1.4'
Fe Fe 0.3463 0.8444 'International Tables Vol C Tables 4.2.6.8 and 6.1.1.4'
N N 0.0061 0.0033 'International Tables Vol C Tables 4.2.6.8 and 6.1.1.4'
F F 0.0171 0.0103 'International Tables Vol C Tables 4.2.6.8 and 6.1.1.4'
O O 0.0106 0.0060 'International Tables Vol C Tables 4.2.6.8 and 6.1.1.4'

loop_
_geom_angle_atom_site_label_1
_geom_angle_atom_site_label_2
_geom_angle_atom_site_label_3
_geom_angle
_geom_angle_site_symmetry_1
_geom_angle_site_symmetry_3
_geom_angle_publ_flag
N5 Fe1 N14 108.70(7) . . ?
N5 Fe1 N23 105.06(7) . . ?
N14 Fe1 N23 106.99(7) . . ?
N5 Fe1 N26 161.02(7) . . ?
N14 Fe1 N26 89.54(7) . . ?
N23 Fe1 N26 73.30(7) . . ?
N5 Fe1 N8 74.00(7) . . ?
N14 Fe1 N8 159.71(7) . . ?
N23 Fe1 N8 91.17(7) . . ?
N26 Fe1 N8 87.07(7) . . ?
N5 Fe1 N17 91.73(7) . . ?
N14 Fe1 N17 73.89(7) . . ?
N23 Fe1 N17 161.51(8) . . ?
N26 Fe1 N17 88.29(7) . . ?
N8 Fe1 N17 86.02(7) . . ?
N5 Fe1 N2 67.55(6) . . ?
N14 Fe1 N2 68.47(6) . . ?
N23 Fe1 N2 68.25(7) . . ?
N26 Fe1 N2 126.41(6) . . ?
N8 Fe1 N2 128.54(6) . . ?
N17 Fe1 N2 126.88(6) . . ?
C21 N2 C3 112.58(18) . . ?
C21 N2 C12 113.20(19) . . ?
C3 N2 C12 112.56(19) . . ?
C21 N2 Fe1 105.69(14) . . ?
C3 N2 Fe1 107.00(13) . . ?
C12 N2 Fe1 105.06(13) . . ?
N2 C3 C4 110.11(19) . . ?
N2 C3 H3A 109.6 . . ?
C4 C3 H3A 109.6 . . ?
N2 C3 H3B 109.6 . . ?
C4 C3 H3B 109.6 . . ?
H3A C3 H3B 108.2 . . ?
N5 C4 C3 107.81(19) . . ?
N5 C4 H4A 110.1 . . ?
C3 C4 H4A 110.1 . . ?
N5 C4 H4B 110.1 . . ?
C3 C4 H4B 110.1 . . ?
H4A C4 H4B 108.5 . . ?
C6 N5 C4 119.7(2) . . ?
C6 N5 Fe1 118.28(16) . . ?
C4 N5 Fe1 121.72(15) . . ?
N5 C6 C7 118.0(2) . . ?
N5 C6 H6 121.0 . . ?
C7 C6 H6 121.0 . . ?
N8 C7 C11 111.3(2) . . ?
N8 C7 C6 116.3(2) . . ?
C11 C7 C6 132.5(2) . . ?
C7 N8 N9 104.93(18) . . ?
C7 N8 Fe1 113.37(15) . . ?
N9 N8 Fe1 141.68(15) . . ?
N8 N9 C10 112.15(19) . . ?
N8 N9 H9 123.9 . . ?
C10 N9 H9 123.9 . . ?
N9 C10 C11 107.2(2) . . ?
N9 C10 H10 126.4 . . ?
C11 C10 H10 126.4 . . ?
C10 C11 C7 104.5(2) . . ?
C10 C11 H11 127.7 . . ?
C7 C11 H11 127.7 . . ?
N2 C12 C13 110.0(2) . . ?
N2 C12 H12A 109.7 . . ?
C13 C12 H12A 109.7 . . ?
N2 C12 H12B 109.7 . . ?
C13 C12 H12B 109.7 . . ?
H12A C12 H12B 108.2 . . ?
N14 C13 C12 107.30(19) . . ?
N14 C13 H13A 110.3 . . ?
C12 C13 H13A 110.3 . . ?
N14 C13 H13B 110.3 . . ?
C12 C13 H13B 110.3 . . ?
H13A C13 H13B 108.5 . . ?
C15 N14 C13 121.2(2) . . ?
C15 N14 Fe1 118.18(16) . . ?
C13 N14 Fe1 120.59(14) . . ?
N14 C15 C16 117.9(2) . . ?
N14 C15 H15 121.0 . . ?
C16 C15 H15 121.0 . . ?
N17 C16 C20 111.1(2) . . ?
N17 C16 C15 116.4(2) . . ?
C20 C16 C15 132.3(2) . . ?
C16 N17 N18 104.61(18) . . ?
C16 N17 Fe1 112.93(15) . . ?
N18 N17 Fe1 142.35(15) . . ?
C19 N18 N17 112.1(2) . . ?
C19 N18 H18 124.0 . . ?
N17 N18 H18 124.0 . . ?
N18 C19 C20 107.4(2) . . ?
N18 C19 H19 126.3 . . ?
C20 C19 H19 126.3 . . ?
C19 C20 C16 104.8(2) . . ?
C19 C20 H20 127.6 . . ?
C16 C20 H20 127.6 . . ?
N2 C21 C22 110.05(19) . . ?
N2 C21 H21A 109.7 . . ?
C22 C21 H21A 109.7 . . ?
N2 C21 H21B 109.7 . . ?
C22 C21 H21B 109.7 . . ?
H21A C21 H21B 108.2 . . ?
N23 C22 C21 107.19(19) . . ?
N23 C22 H22A 110.3 . . ?
C21 C22 H22A 110.3 . . ?
N23 C22 H22B 110.3 . . ?
C21 C22 H22B 110.3 . . ?
H22A C22 H22B 108.5 . . ?
C24 N23 C22 120.30(19) . . ?
C24 N23 Fe1 119.07(16) . . ?
C22 N23 Fe1 120.49(15) . . ?
N23 C24 C25 117.2(2) . . ?
N23 C24 H24 121.4 . . ?
C25 C24 H24 121.4 . . ?
N26 C25 C29 111.3(2) . . ?
N26 C25 C24 116.0(2) . . ?
C29 C25 C24 132.5(2) . . ?
N27 N26 C25 104.49(18) . . ?
N27 N26 Fe1 141.38(14) . . ?
C25 N26 Fe1 114.11(15) . . ?
C28 N27 N26 112.20(19) . . ?
C28 N27 H27 123.9 . . ?
N26 N27 H27 123.9 . . ?
N27 C28 C29 107.5(2) . . ?
N27 C28 H28 126.3 . . ?
C29 C28 H28 126.3 . . ?
C28 C29 C25 104.5(2) . . ?
C28 C29 H29 127.7 . . ?
C25 C29 H29 127.7 . . ?
F33A B30A F34A 110.0(7) . . ?
F33A B30A F32A 110.2(8) . . ?
F34A B30A F32A 109.5(6) . . ?
F33A B30A F31A 109.3(7) . . ?
F34A B30A F31A 108.4(7) . . ?
F32A B30A F31A 109.5(6) . . ?
F32B B30B F33B 112.3(15) . . ?
F32B B30B F31B 109.7(14) . . ?
F33B B30B F31B 109.1(14) . . ?
F32B B30B F34B 105.4(13) . . ?
F33B B30B F34B 109.7(14) . . ?
F31B B30B F34B 110.5(14) . . ?
F37A B35A F39A 111.9(12) . . ?
F37A B35A F36A 110.2(11) . . ?
F39A B35A F36A 108.6(11) . . ?
F37A B35A F38A 109.5(11) . . ?
F39A B35A F38A 109.4(11) . . ?
F36A B35A F38A 107.0(12) . . ?
F38B B35B F36B 110.5(12) . . ?
F38B B35B F39B 109.9(12) . . ?
F36B B35B F39B 108.8(11) . . ?
F38B B35B F37B 109.1(11) . . ?
F36B B35B F37B 108.4(11) . . ?
F39B B35B F37B 110.2(12) . . ?
H40A O40 H40B 104.2(19) . . ?

loop_
_geom_bond_atom_site_label_1
_geom_bond_atom_site_label_2
_geom_bond_distance
_geom_bond_site_symmetry_2
_geom_bond_publ_flag
Fe1 N5 2.1509(19) . ?
Fe1 N14 2.1522(19) . ?
Fe1 N23 2.1611(19) . ?
Fe1 N26 2.2395(19) . ?
Fe1 N8 2.2516(19) . ?
Fe1 N17 2.2531(19) . ?
Fe1 N2 2.7320(19) . ?
N2 C21 1.469(3) . ?
N2 C3 1.471(3) . ?
N2 C12 1.478(3) . ?
C3 C4 1.520(3) . ?
C3 H3A 0.9900 . ?
C3 H3B 0.9900 . ?
C4 N5 1.465(3) . ?
C4 H4A 0.9900 . ?
C4 H4B 0.9900 . ?
N5 C6 1.276(3) . ?
C6 C7 1.458(3) . ?
C6 H6 0.9500 . ?
C7 N8 1.338(3) . ?
C7 C11 1.397(3) . ?
N8 N9 1.340(3) . ?
N9 C10 1.346(3) . ?
N9 H9 0.8800 . ?
C10 C11 1.375(3) . ?
C10 H10 0.9500 . ?
C11 H11 0.9500 . ?
C12 C13 1.520(3) . ?
C12 H12A 0.9900 . ?
C12 H12B 0.9900 . ?
C13 N14 1.458(3) . ?
C13 H13A 0.9900 . ?
C13 H13B 0.9900 . ?
N14 C15 1.275(3) . ?
C15 C16 1.453(3) . ?
C15 H15 0.9500 . ?
C16 N17 1.342(3) . ?
C16 C20 1.399(3) . ?
N17 N18 1.348(3) . ?
N18 C19 1.345(3) . ?
N18 H18 0.8800 . ?
C19 C20 1.368(4) . ?
C19 H19 0.9500 . ?
C20 H20 0.9500 . ?
C21 C22 1.524(3) . ?
C21 H21A 0.9900 . ?
C21 H21B 0.9900 . ?
C22 N23 1.463(3) . ?
C22 H22A 0.9900 . ?
C22 H22B 0.9900 . ?
N23 C24 1.270(3) . ?
C24 C25 1.458(3) . ?
C24 H24 0.9500 . ?
C25 N26 1.343(3) . ?
C25 C29 1.393(4) . ?
N26 N27 1.342(3) . ?
N27 C28 1.341(3) . ?
N27 H27 0.8800 . ?
C28 C29 1.370(4) . ?
C28 H28 0.9500 . ?
C29 H29 0.9500 . ?
B30A F33A 1.359(8) . ?
B30A F34A 1.369(8) . ?
B30A F32A 1.385(9) . ?
B30A F31A 1.410(9) . ?
B30B F32B 1.367(16) . ?
B30B F33B 1.373(16) . ?
B30B F31B 1.382(17) . ?
B30B F34B 1.394(17) . ?
B35A F37A 1.374(14) . ?
B35A F39A 1.379(13) . ?
B35A F36A 1.399(11) . ?
B35A F38A 1.400(13) . ?
B35B F38B 1.380(13) . ?
B35B F36B 1.388(13) . ?
B35B F39B 1.389(12) . ?
B35B F37B 1.392(13) . ?
O40 H40A 0.855(15) . ?
O40 H40B 0.823(16) . ?

loop_
_geom_hbond_atom_site_label_D
_geom_hbond_atom_site_label_H
_geom_hbond_atom_site_label_A
_geom_hbond_distance_DH
_geom_hbond_distance_HA
_geom_hbond_distance_DA
_geom_hbond_angle_DHA
_geom_hbond_site_symmetry_A
N9 H9 O40 0.88 1.99 2.830(3) 159.6 .
N18 H18 O40 0.88 1.96 2.827(3) 167.5 3_666
N27 H27 F31A 0.88 2.00 2.830(6) 155.8 .
N27 H27 F31B 0.88 1.91 2.766(16) 165.2 .
O40 H40A F32A 0.855(15) 1.980(18) 2.689(3) 139.5(16) 1_455
O40 H40A F32B 0.855(15) 1.79(2) 2.596(13) 157.0(19) 1_455
O40 H40B F36A 0.823(16) 2.08(2) 2.845(14) 154(2) .
O40 H40B F36B 0.823(16) 1.88(2) 2.664(14) 158(3) .
